data_4306690
loop_
_publ_author_name
'Wontae Noh'
'Gregory S. Girolami'

_publ_section_title
;
Mono(cycloheptatrienyl) Tantalum Chemistry: Synthesis and Characterization
of New Tantalum Halide, Hydride, and Alkyl Species
;
_journal_name_full 'Inorganic Chemistry'
_journal_page_first 10682
_journal_page_last 10691
_journal_paper_doi 10.1021/ic8015035
_journal_volume 47
_journal_year 2008
_chemical_formula_sum 'C20 H27 Ta'
_chemical_formula_weight 448.37
_chemical_name_systematic
; 
 ? 
;
_space_group_IT_number 14
_symmetry_cell_setting monoclinic
_symmetry_space_group_name_Hall '-P 2ybc'
_symmetry_space_group_name_H-M 'P 1 21/c 1'
_atom_sites_solution_hydrogens geom
_atom_sites_solution_primary direct
_atom_sites_solution_secondary difmap
_audit_creation_method SHELXL-97
_cell_angle_alpha 90.00
_cell_angle_beta 92.191(4)
_cell_angle_gamma 90.00
_cell_formula_units_Z 8
_cell_length_a 15.475(3)
_cell_length_b 15.264(3)
_cell_length_c 14.326(3)
_cell_measurement_temperature 193(2)
_cell_volume 3381.5(12)
_computing_structure_refinement 'SHELXL-97 (Sheldrick, 1997)'
_computing_structure_solution 'SHELXS-97 (Sheldrick, 1990)'
_diffrn_ambient_temperature 193(2)
_diffrn_measured_fraction_theta_full 1.000
_diffrn_measured_fraction_theta_max 1.000
_diffrn_radiation_monochromator graphite
_diffrn_radiation_source 'fine-focus sealed tube'
_diffrn_radiation_type MoK\a
_diffrn_radiation_wavelength 0.71073
_diffrn_reflns_av_R_equivalents 0.1521
_diffrn_reflns_av_sigmaI/netI 0.0992
_diffrn_reflns_limit_h_max 18
_diffrn_reflns_limit_h_min -18
_diffrn_reflns_limit_k_max 18
_diffrn_reflns_limit_k_min -18
_diffrn_reflns_limit_l_max 17
_diffrn_reflns_limit_l_min -17
_diffrn_reflns_number 24712
_diffrn_reflns_theta_full 25.39
_diffrn_reflns_theta_max 25.39
_diffrn_reflns_theta_min 1.87
_diffrn_standards_decay_% 0
_exptl_absorpt_coefficient_mu 6.493
_exptl_absorpt_correction_type integration
_exptl_crystal_density_diffrn 1.761
_exptl_crystal_density_method 'not measured'
_exptl_crystal_F_000 1760
_exptl_crystal_size_max 0.50
_exptl_crystal_size_mid 0.38
_exptl_crystal_size_min 0.12
_refine_diff_density_max 3.440
_refine_diff_density_min -2.371
_refine_diff_density_rms 0.207
_refine_ls_extinction_method none
_refine_ls_goodness_of_fit_ref 0.923
_refine_ls_hydrogen_treatment mixed
_refine_ls_matrix_type full
_refine_ls_number_parameters 389
_refine_ls_number_reflns 6219
_refine_ls_number_restraints 0
_refine_ls_restrained_S_all 0.923
_refine_ls_R_factor_all 0.0429
_refine_ls_R_factor_gt 0.0347
_refine_ls_shift/su_max 0.001
_refine_ls_shift/su_mean 0.000
_refine_ls_structure_factor_coef Fsqd
_refine_ls_weighting_details 'calc w=1/[\s^2^(Fo^2^)+(0.0081P)^2^+0.0000P] where P=(Fo^2^+2Fc^2^)/3'
_refine_ls_weighting_scheme calc
_refine_ls_wR_factor_gt 0.0756
_refine_ls_wR_factor_ref 0.0774
_reflns_number_gt 4820
_reflns_number_total 6219
_reflns_threshold_expression >2sigma(I)
_cod_data_source_file ic8015035_si_002_7.cif
_cod_data_source_block f70n_face
_cod_depositor_comments
;
The following automatic conversions were performed:
'_symmetry_cell_setting' value 'Monoclinic' changed to 'monoclinic'
according to '/home/saulius/struct/CIF-dictionaries/cif_core.dic'
dictionary named 'cif_core.dic' version 2.4.1 from 2010-06-29.

Automatic conversion script
Id: cif_fix_enum 1527 2010-12-29 10:47:43Z saulius 
;
_cod_original_cell_volume 3381.6(13)
_cod_database_code 4306690

loop_
_symmetry_equiv_pos_as_xyz
'x, y, z'
'-x, y+1/2, -z+1/2'
'-x, -y, -z'
'x, -y-1/2, z-1/2'

loop_
_atom_site_label
_atom_site_type_symbol
_atom_site_fract_x
_atom_site_fract_y
_atom_site_fract_z
_atom_site_U_iso_or_equiv
_atom_site_adp_type
_atom_site_occupancy
_atom_site_symmetry_multiplicity
_atom_site_calc_flag
_atom_site_refinement_flags
_atom_site_disorder_assembly
_atom_site_disorder_group
Ta1 Ta 0.026373(13) 0.087705(13) 0.226539(12) 0.01977(8) Uani 1 1 d . . .
Ta2 Ta 0.529420(13) 0.083237(14) 0.278543(12) 0.02235(8) Uani 1 1 d . . .
C1 C 0.1696(3) 0.1454(4) 0.1955(3) 0.0229(11) Uani 1 1 d . . .
C2 C 0.1773(3) 0.0516(4) 0.1951(3) 0.0274(12) Uani 1 1 d . . .
C3 C 0.1621(3) 0.0222(3) 0.2876(3) 0.0249(12) Uani 1 1 d . . .
C4 C 0.1441(3) 0.0958(3) 0.3427(3) 0.0242(12) Uani 1 1 d . . .
C5 C 0.1487(3) 0.1714(3) 0.2882(3) 0.0239(11) Uani 1 1 d . . .
C6 C 0.1977(4) 0.2036(4) 0.1176(3) 0.0393(15) Uani 1 1 d . . .
H6A H 0.2610 0.2073 0.1192 0.059 Uiso 1 1 calc R . .
H6B H 0.1734 0.2623 0.1253 0.059 Uiso 1 1 calc R . .
H6C H 0.1771 0.1792 0.0575 0.059 Uiso 1 1 calc R . .
C7 C 0.2079(4) -0.0018(4) 0.1160(3) 0.0400(15) Uani 1 1 d . . .
H7A H 0.1924 0.0275 0.0569 0.060 Uiso 1 1 calc R . .
H7B H 0.1806 -0.0597 0.1170 0.060 Uiso 1 1 calc R . .
H7C H 0.2709 -0.0084 0.1220 0.060 Uiso 1 1 calc R . .
C8 C 0.1825(4) -0.0693(3) 0.3215(4) 0.0337(13) Uani 1 1 d . . .
H8A H 0.1718 -0.1110 0.2704 0.051 Uiso 1 1 calc R . .
H8B H 0.1457 -0.0838 0.3735 0.051 Uiso 1 1 calc R . .
H8C H 0.2434 -0.0725 0.3427 0.051 Uiso 1 1 calc R . .
C9 C 0.1326(4) 0.0941(4) 0.4481(3) 0.0325(14) Uani 1 1 d . . .
H9A H 0.1879 0.1075 0.4806 0.049 Uiso 1 1 calc R . .
H9B H 0.1131 0.0358 0.4667 0.049 Uiso 1 1 calc R . .
H9C H 0.0895 0.1379 0.4647 0.049 Uiso 1 1 calc R . .
C10 C 0.1452(4) 0.2629(3) 0.3244(3) 0.0309(12) Uani 1 1 d . . .
H10A H 0.0950 0.2694 0.3635 0.046 Uiso 1 1 calc R . .
H10B H 0.1402 0.3039 0.2718 0.046 Uiso 1 1 calc R . .
H10C H 0.1981 0.2756 0.3617 0.046 Uiso 1 1 calc R . .
C11 C -0.1279(4) 0.0970(4) 0.1863(4) 0.0389(15) Uani 1 1 d . . .
H11 H -0.1739 0.1310 0.1594 0.047 Uiso 1 1 calc R . .
C12 C -0.1122(4) 0.1087(5) 0.2842(4) 0.0411(15) Uani 1 1 d . . .
H12 H -0.1373 0.1587 0.3120 0.049 Uiso 1 1 calc R . .
C13 C -0.0632(4) 0.0533(5) 0.3429(4) 0.0426(15) Uani 1 1 d . . .
H13 H -0.0536 0.0728 0.4054 0.051 Uiso 1 1 calc R . .
C14 C -0.0261(4) -0.0283(4) 0.3204(4) 0.0420(16) Uani 1 1 d . . .
H14 H -0.0103 -0.0650 0.3718 0.050 Uiso 1 1 calc R . .
C15 C -0.0099(4) -0.0616(4) 0.2321(4) 0.0440(16) Uani 1 1 d . . .
H15 H 0.0190 -0.1165 0.2329 0.053 Uiso 1 1 calc R . .
C16 C -0.0288(4) -0.0281(4) 0.1421(4) 0.0397(15) Uani 1 1 d . . .
H16 H -0.0016 -0.0550 0.0911 0.048 Uiso 1 1 calc R . .
C17 C -0.0843(4) 0.0413(4) 0.1226(4) 0.0382(15) Uani 1 1 d . . .
H17 H -0.0950 0.0538 0.0582 0.046 Uiso 1 1 calc R . .
C18 C -0.0039(4) 0.2237(4) 0.1524(3) 0.0310(13) Uani 1 1 d . . .
H18A H -0.0561 0.2489 0.1799 0.037 Uiso 1 1 calc R . .
H18B H 0.0448 0.2640 0.1672 0.037 Uiso 1 1 calc R . .
C19 C -0.0180(4) 0.2211(4) 0.0504(3) 0.0390(14) Uani 1 1 d . . .
H19 H 0.0304 0.2045 0.0157 0.047 Uiso 1 1 calc R . .
C20 C -0.0892(5) 0.2388(4) 0.0012(4) 0.058(2) Uani 1 1 d . . .
H20A H -0.1399 0.2559 0.0318 0.069 Uiso 1 1 calc R . .
H20B H -0.0899 0.2347 -0.0650 0.069 Uiso 1 1 calc R . .
C21 C 0.6591(3) 0.1736(3) 0.3014(3) 0.0243(11) Uani 1 1 d . . .
C22 C 0.6453(3) 0.1615(4) 0.2026(3) 0.0266(12) Uani 1 1 d . . .
C23 C 0.6575(4) 0.0723(4) 0.1832(3) 0.0328(14) Uani 1 1 d . . .
C24 C 0.6766(4) 0.0266(4) 0.2689(3) 0.0299(12) Uani 1 1 d . . .
C25 C 0.6778(3) 0.0898(3) 0.3407(3) 0.0234(12) Uani 1 1 d . . .
C26 C 0.6690(4) 0.2606(4) 0.3492(3) 0.0373(14) Uani 1 1 d . . .
H26A H 0.7276 0.2830 0.3412 0.056 Uiso 1 1 calc R . .
H26B H 0.6590 0.2537 0.4160 0.056 Uiso 1 1 calc R . .
H26C H 0.6268 0.3020 0.3218 0.056 Uiso 1 1 calc R . .
C27 C 0.6333(4) 0.2351(4) 0.1330(3) 0.0459(16) Uani 1 1 d . . .
H27A H 0.6119 0.2872 0.1647 0.069 Uiso 1 1 calc R . .
H27B H 0.5914 0.2174 0.0835 0.069 Uiso 1 1 calc R . .
H27C H 0.6888 0.2485 0.1055 0.069 Uiso 1 1 calc R . .
C28 C 0.6687(4) 0.0356(5) 0.0864(4) 0.0533(19) Uani 1 1 d . . .
H28A H 0.7256 0.0522 0.0645 0.080 Uiso 1 1 calc R . .
H28B H 0.6235 0.0591 0.0436 0.080 Uiso 1 1 calc R . .
H28C H 0.6641 -0.0284 0.0883 0.080 Uiso 1 1 calc R . .
C29 C 0.7038(5) -0.0658(4) 0.2775(5) 0.0545(18) Uani 1 1 d . . .
H29A H 0.6738 -0.1006 0.2289 0.082 Uiso 1 1 calc R . .
H29B H 0.6894 -0.0881 0.3392 0.082 Uiso 1 1 calc R . .
H29C H 0.7664 -0.0699 0.2703 0.082 Uiso 1 1 calc R . .
C30 C 0.7078(4) 0.0714(4) 0.4407(3) 0.0386(15) Uani 1 1 d . . .
H30A H 0.6763 0.0208 0.4643 0.058 Uiso 1 1 calc R . .
H30B H 0.6966 0.1227 0.4795 0.058 Uiso 1 1 calc R . .
H30C H 0.7699 0.0587 0.4430 0.058 Uiso 1 1 calc R . .
C31 C 0.3823(4) 0.0587(5) 0.3219(4) 0.0419(15) Uani 1 1 d . . .
H31 H 0.3419 0.0675 0.3693 0.050 Uiso 1 1 calc R . .
C32 C 0.4287(4) -0.0185(4) 0.3297(4) 0.0450(16) Uani 1 1 d . . .
H32 H 0.4257 -0.0499 0.3867 0.054 Uiso 1 1 calc R . .
C33 C 0.4808(4) -0.0549(5) 0.2593(5) 0.0531(18) Uani 1 1 d . . .
H33 H 0.5151 -0.1043 0.2768 0.064 Uiso 1 1 calc R . .
C34 C 0.4865(4) -0.0252(5) 0.1665(4) 0.0504(18) Uani 1 1 d . . .
H34 H 0.5084 -0.0666 0.1239 0.061 Uiso 1 1 calc R . .
C35 C 0.4650(4) 0.0557(5) 0.1283(4) 0.0505(18) Uani 1 1 d . . .
H35 H 0.4776 0.0631 0.0645 0.061 Uiso 1 1 calc R . .
C36 C 0.4269(4) 0.1283(5) 0.1710(4) 0.0452(17) Uani 1 1 d . . .
H36 H 0.4299 0.1831 0.1398 0.054 Uiso 1 1 calc R . .
C37 C 0.3850(4) 0.1262(5) 0.2561(4) 0.0429(16) Uani 1 1 d . . .
H37 H 0.3540 0.1778 0.2710 0.052 Uiso 1 1 calc R . .
C38 C 0.5096(4) 0.1493(4) 0.4269(3) 0.0286(12) Uani 1 1 d . . .
H38A H 0.4810 0.1061 0.4671 0.034 Uiso 1 1 calc R . .
H38B H 0.5673 0.1617 0.4561 0.034 Uiso 1 1 calc R . .
C39 C 0.4590(4) 0.2303(4) 0.4266(4) 0.0400(15) Uani 1 1 d . . .
H39 H 0.4840 0.2793 0.3968 0.048 Uiso 1 1 calc R . .
C40 C 0.3834(4) 0.2436(5) 0.4623(4) 0.0575(19) Uani 1 1 d . . .
H40A H 0.3551 0.1972 0.4930 0.069 Uiso 1 1 calc R . .
H40B H 0.3570 0.2997 0.4575 0.069 Uiso 1 1 calc R . .

loop_
_atom_site_aniso_label
_atom_site_aniso_U_11
_atom_site_aniso_U_22
_atom_site_aniso_U_33
_atom_site_aniso_U_23
_atom_site_aniso_U_13
_atom_site_aniso_U_12
Ta1 0.01642(13) 0.02181(14) 0.02117(11) 0.00069(8) 0.00190(8) -0.00239(8)
Ta2 0.01720(13) 0.02774(15) 0.02215(11) -0.00169(8) 0.00141(9) -0.00240(8)
C1 0.014(3) 0.028(3) 0.027(2) 0.006(2) 0.003(2) -0.003(2)
C2 0.018(3) 0.040(4) 0.024(2) -0.004(2) 0.002(2) -0.003(2)
C3 0.022(3) 0.027(3) 0.026(2) 0.000(2) -0.003(2) -0.002(2)
C4 0.021(3) 0.026(3) 0.025(2) 0.004(2) -0.001(2) 0.005(2)
C5 0.018(3) 0.025(3) 0.028(2) 0.004(2) -0.003(2) 0.001(2)
C6 0.025(3) 0.059(4) 0.033(3) 0.022(3) 0.002(2) -0.003(3)
C7 0.032(3) 0.057(4) 0.031(3) -0.016(3) 0.002(3) 0.007(3)
C8 0.032(3) 0.022(3) 0.046(3) 0.000(3) -0.005(3) 0.001(2)
C9 0.035(3) 0.044(4) 0.019(2) 0.004(2) 0.000(2) 0.004(3)
C10 0.035(3) 0.022(3) 0.035(2) 0.000(2) -0.005(2) -0.002(2)
C11 0.018(3) 0.041(4) 0.057(3) 0.009(3) -0.007(3) -0.003(3)
C12 0.017(3) 0.057(4) 0.050(3) -0.001(3) 0.014(3) -0.002(3)
C13 0.032(4) 0.063(5) 0.034(3) 0.006(3) 0.016(3) -0.014(3)
C14 0.030(3) 0.046(4) 0.050(3) 0.025(3) 0.000(3) -0.020(3)
C15 0.029(3) 0.033(4) 0.070(4) 0.003(3) -0.002(3) -0.016(3)
C16 0.039(4) 0.021(3) 0.059(3) -0.008(3) 0.007(3) -0.011(3)
C17 0.038(4) 0.040(4) 0.035(3) 0.002(3) -0.008(3) -0.020(3)
C18 0.019(3) 0.028(3) 0.046(3) 0.001(2) -0.007(2) 0.004(2)
C19 0.040(4) 0.038(4) 0.039(3) 0.010(3) 0.003(3) -0.003(3)
C20 0.066(5) 0.056(5) 0.050(3) 0.017(3) -0.025(4) -0.003(4)
C21 0.018(3) 0.031(3) 0.025(2) 0.000(2) 0.001(2) -0.001(2)
C22 0.022(3) 0.032(3) 0.026(2) 0.005(2) 0.010(2) -0.005(2)
C23 0.018(3) 0.057(4) 0.024(2) -0.011(3) 0.005(2) -0.007(3)
C24 0.021(3) 0.026(3) 0.043(3) -0.001(2) 0.005(2) 0.004(2)
C25 0.015(3) 0.032(3) 0.023(2) 0.003(2) 0.000(2) 0.000(2)
C26 0.034(3) 0.033(3) 0.045(3) -0.006(3) 0.001(3) -0.011(3)
C27 0.042(4) 0.058(4) 0.038(3) 0.015(3) 0.003(3) -0.004(3)
C28 0.038(4) 0.086(6) 0.037(3) -0.028(3) 0.011(3) -0.008(4)
C29 0.039(4) 0.029(4) 0.095(5) -0.003(4) 0.006(4) 0.007(3)
C30 0.027(3) 0.060(4) 0.029(2) 0.012(3) -0.003(2) 0.009(3)
C31 0.016(3) 0.064(5) 0.046(3) -0.005(3) 0.011(3) -0.016(3)
C32 0.042(4) 0.033(4) 0.060(4) 0.006(3) 0.006(3) -0.016(3)
C33 0.029(4) 0.040(4) 0.090(5) -0.012(4) -0.002(4) -0.015(3)
C34 0.037(4) 0.060(5) 0.054(4) -0.032(4) 0.003(3) -0.017(3)
C35 0.032(4) 0.076(5) 0.043(3) -0.020(4) -0.009(3) -0.015(4)
C36 0.026(3) 0.077(5) 0.033(3) -0.001(3) -0.006(3) -0.010(3)
C37 0.033(4) 0.058(5) 0.037(3) -0.009(3) -0.009(3) 0.007(3)
C38 0.029(3) 0.033(3) 0.024(2) -0.002(2) 0.003(2) 0.000(2)
C39 0.038(4) 0.043(4) 0.039(3) -0.015(3) 0.006(3) 0.003(3)
C40 0.050(4) 0.071(5) 0.053(3) -0.024(4) 0.007(3) 0.016(4)

loop_
_atom_type_symbol
_atom_type_description
_atom_type_scat_dispersion_real
_atom_type_scat_dispersion_imag
_atom_type_scat_source
C C 0.0033 0.0016 'International Tables Vol C Tables 4.2.6.8 and 6.1.1.4'
H H 0.0000 0.0000 'International Tables Vol C Tables 4.2.6.8 and 6.1.1.4'
Ta Ta -0.7052 6.5227 'International Tables Vol C Tables 4.2.6.8 and 6.1.1.4'

loop_
_geom_angle_atom_site_label_1
_geom_angle_atom_site_label_2
_geom_angle_atom_site_label_3
_geom_angle
_geom_angle_site_symmetry_1
_geom_angle_site_symmetry_3
_geom_angle_publ_flag
C13 Ta1 C16 89.1(2) . . ?
C13 Ta1 C17 86.8(2) . . ?
C16 Ta1 C17 34.9(2) . . ?
C13 Ta1 C15 66.2(3) . . ?
C16 Ta1 C15 35.3(2) . . ?
C17 Ta1 C15 63.7(2) . . ?
C13 Ta1 C12 35.1(2) . . ?
C16 Ta1 C12 88.0(2) . . ?
C17 Ta1 C12 67.0(2) . . ?
C15 Ta1 C12 84.2(2) . . ?
C13 Ta1 C18 114.6(2) . . ?
C16 Ta1 C18 112.09(19) . . ?
C17 Ta1 C18 81.50(19) . . ?
C15 Ta1 C18 145.24(19) . . ?
C12 Ta1 C18 82.6(2) . . ?
C13 Ta1 C14 35.3(2) . . ?
C16 Ta1 C14 66.2(2) . . ?
C17 Ta1 C14 82.95(19) . . ?
C15 Ta1 C14 34.2(2) . . ?
C12 Ta1 C14 64.4(2) . . ?
C18 Ta1 C14 146.9(2) . . ?
C13 Ta1 C4 88.38(19) . . ?
C16 Ta1 C4 131.2(2) . . ?
C17 Ta1 C4 165.23(19) . . ?
C15 Ta1 C4 101.6(2) . . ?
C12 Ta1 C4 115.07(18) . . ?
C18 Ta1 C4 113.16(17) . . ?
C14 Ta1 C4 85.08(18) . . ?
C13 Ta1 C5 110.19(19) . . ?
C16 Ta1 C5 150.5(2) . . ?
C17 Ta1 C5 159.37(18) . . ?
C15 Ta1 C5 133.11(19) . . ?
C12 Ta1 C5 120.7(2) . . ?
C18 Ta1 C5 80.78(17) . . ?
C14 Ta1 C5 117.67(17) . . ?
C4 Ta1 C5 33.49(16) . . ?
C13 Ta1 C11 64.3(2) . . ?
C16 Ta1 C11 65.0(2) . . ?
C17 Ta1 C11 34.9(2) . . ?
C15 Ta1 C11 80.3(2) . . ?
C12 Ta1 C11 34.6(2) . . ?
C18 Ta1 C11 70.62(19) . . ?
C14 Ta1 C11 79.9(2) . . ?
C4 Ta1 C11 149.63(19) . . ?
C5 Ta1 C11 143.12(19) . . ?
C13 Ta1 C1 143.26(18) . . ?
C16 Ta1 C1 120.3(2) . . ?
C17 Ta1 C1 129.92(18) . . ?
C15 Ta1 C1 125.2(2) . . ?
C12 Ta1 C1 149.5(2) . . ?
C18 Ta1 C1 76.57(18) . . ?
C14 Ta1 C1 134.55(19) . . ?
C4 Ta1 C1 56.13(16) . . ?
C5 Ta1 C1 34.29(16) . . ?
C11 Ta1 C1 145.42(17) . . ?
C13 Ta1 C3 100.5(2) . . ?
C16 Ta1 C3 99.8(2) . . ?
C17 Ta1 C3 134.4(2) . . ?
C15 Ta1 C3 78.2(2) . . ?
C12 Ta1 C3 135.21(18) . . ?
C18 Ta1 C3 131.88(18) . . ?
C14 Ta1 C3 78.6(2) . . ?
C4 Ta1 C3 33.52(16) . . ?
C5 Ta1 C3 55.89(17) . . ?
C11 Ta1 C3 157.48(19) . . ?
C1 Ta1 C3 56.08(16) . . ?
C33 Ta2 C36 88.8(3) . . ?
C33 Ta2 C32 36.2(2) . . ?
C36 Ta2 C32 87.6(2) . . ?
C33 Ta2 C37 86.1(3) . . ?
C36 Ta2 C37 35.4(2) . . ?
C32 Ta2 C37 65.4(2) . . ?
C33 Ta2 C35 66.2(3) . . ?
C36 Ta2 C35 35.1(2) . . ?
C32 Ta2 C35 84.5(2) . . ?
C37 Ta2 C35 63.8(2) . . ?
C33 Ta2 C34 35.3(3) . . ?
C36 Ta2 C34 65.5(3) . . ?
C32 Ta2 C34 65.0(2) . . ?
C37 Ta2 C34 82.1(2) . . ?
C35 Ta2 C34 33.9(2) . . ?
C33 Ta2 C38 116.8(2) . . ?
C36 Ta2 C38 111.4(2) . . ?
C32 Ta2 C38 83.7(2) . . ?
C37 Ta2 C38 81.32(19) . . ?
C35 Ta2 C38 145.0(2) . . ?
C34 Ta2 C38 148.5(2) . . ?
C33 Ta2 C31 64.7(3) . . ?
C36 Ta2 C31 65.2(2) . . ?
C32 Ta2 C31 33.8(2) . . ?
C37 Ta2 C31 34.2(2) . . ?
C35 Ta2 C31 80.7(2) . . ?
C34 Ta2 C31 79.9(2) . . ?
C38 Ta2 C31 71.4(2) . . ?
C33 Ta2 C25 112.9(2) . . ?
C36 Ta2 C25 149.2(2) . . ?
C32 Ta2 C25 122.9(2) . . ?
C37 Ta2 C25 157.2(2) . . ?
C35 Ta2 C25 134.2(2) . . ?
C34 Ta2 C25 120.7(2) . . ?
C38 Ta2 C25 78.95(17) . . ?
C31 Ta2 C25 143.04(18) . . ?
C33 Ta2 C22 130.6(2) . . ?
C36 Ta2 C22 93.2(2) . . ?
C32 Ta2 C22 166.8(2) . . ?
C37 Ta2 C22 121.0(2) . . ?
C35 Ta2 C22 88.5(2) . . ?
C34 Ta2 C22 103.3(2) . . ?
C38 Ta2 C22 108.18(18) . . ?
C31 Ta2 C22 155.0(2) . . ?
C25 Ta2 C22 56.26(16) . . ?
C33 Ta2 C24 88.3(2) . . ?
C36 Ta2 C24 134.1(2) . . ?
C32 Ta2 C24 114.6(2) . . ?
C37 Ta2 C24 168.06(18) . . ?
C35 Ta2 C24 104.3(2) . . ?
C34 Ta2 C24 87.3(2) . . ?
C38 Ta2 C24 110.62(17) . . ?
C31 Ta2 C24 148.2(2) . . ?
C25 Ta2 C24 33.59(16) . . ?
C22 Ta2 C24 56.43(19) . . ?
C33 Ta2 C21 144.4(2) . . ?
C36 Ta2 C21 117.8(2) . . ?
C32 Ta2 C21 152.34(18) . . ?
C37 Ta2 C21 129.4(2) . . ?
C35 Ta2 C21 122.3(2) . . ?
C34 Ta2 C21 133.4(2) . . ?
C38 Ta2 C21 77.01(18) . . ?
C31 Ta2 C21 146.1(2) . . ?
C25 Ta2 C21 33.91(16) . . ?
C22 Ta2 C21 34.12(15) . . ?
C24 Ta2 C21 56.36(18) . . ?
C5 C1 C2 107.5(4) . . ?
C5 C1 C6 127.2(5) . . ?
C2 C1 C6 124.1(5) . . ?
C5 C1 Ta1 72.1(3) . . ?
C2 C1 Ta1 73.6(3) . . ?
C6 C1 Ta1 129.7(3) . . ?
C3 C2 C1 107.1(4) . . ?
C3 C2 C7 127.2(5) . . ?
C1 C2 C7 125.3(5) . . ?
C3 C2 Ta1 73.1(3) . . ?
C1 C2 Ta1 72.3(3) . . ?
C7 C2 Ta1 126.5(3) . . ?
C4 C3 C2 108.2(5) . . ?
C4 C3 C8 127.0(4) . . ?
C2 C3 C8 123.4(5) . . ?
C4 C3 Ta1 71.9(3) . . ?
C2 C3 Ta1 73.2(3) . . ?
C8 C3 Ta1 131.1(4) . . ?
C5 C4 C3 109.3(4) . . ?
C5 C4 C9 125.3(5) . . ?
C3 C4 C9 125.0(5) . . ?
C5 C4 Ta1 73.3(3) . . ?
C3 C4 Ta1 74.6(3) . . ?
C9 C4 Ta1 124.4(4) . . ?
C4 C5 C1 107.9(5) . . ?
C4 C5 C10 125.1(4) . . ?
C1 C5 C10 126.4(5) . . ?
C4 C5 Ta1 73.3(3) . . ?
C1 C5 Ta1 73.6(3) . . ?
C10 C5 Ta1 125.6(3) . . ?
C1 C6 H6A 109.5 . . ?
C1 C6 H6B 109.5 . . ?
H6A C6 H6B 109.5 . . ?
C1 C6 H6C 109.5 . . ?
H6A C6 H6C 109.5 . . ?
H6B C6 H6C 109.5 . . ?
C2 C7 H7A 109.5 . . ?
C2 C7 H7B 109.5 . . ?
H7A C7 H7B 109.5 . . ?
C2 C7 H7C 109.5 . . ?
H7A C7 H7C 109.5 . . ?
H7B C7 H7C 109.5 . . ?
C3 C8 H8A 109.5 . . ?
C3 C8 H8B 109.5 . . ?
H8A C8 H8B 109.5 . . ?
C3 C8 H8C 109.5 . . ?
H8A C8 H8C 109.5 . . ?
H8B C8 H8C 109.5 . . ?
C4 C9 H9A 109.5 . . ?
C4 C9 H9B 109.5 . . ?
H9A C9 H9B 109.5 . . ?
C4 C9 H9C 109.5 . . ?
H9A C9 H9C 109.5 . . ?
H9B C9 H9C 109.5 . . ?
C5 C10 H10A 109.5 . . ?
C5 C10 H10B 109.5 . . ?
H10A C10 H10B 109.5 . . ?
C5 C10 H10C 109.5 . . ?
H10A C10 H10C 109.5 . . ?
H10B C10 H10C 109.5 . . ?
C12 C11 C17 129.3(6) . . ?
C12 C11 Ta1 69.3(3) . . ?
C17 C11 Ta1 68.7(3) . . ?
C12 C11 H11 115.3 . . ?
C17 C11 H11 115.3 . . ?
Ta1 C11 H11 147.0 . . ?
C13 C12 C11 125.8(6) . . ?
C13 C12 Ta1 69.3(3) . . ?
C11 C12 Ta1 76.1(4) . . ?
C13 C12 H12 117.1 . . ?
C11 C12 H12 117.1 . . ?
Ta1 C12 H12 130.6 . . ?
C12 C13 C14 127.8(6) . . ?
C12 C13 Ta1 75.6(3) . . ?
C14 C13 Ta1 76.8(4) . . ?
C12 C13 H13 116.1 . . ?
C14 C13 H13 116.1 . . ?
Ta1 C13 H13 122.8 . . ?
C15 C14 C13 128.1(6) . . ?
C15 C14 Ta1 71.5(3) . . ?
C13 C14 Ta1 67.9(3) . . ?
C15 C14 H14 116.0 . . ?
C13 C14 H14 116.0 . . ?
Ta1 C14 H14 142.3 . . ?
C14 C15 C16 131.3(7) . . ?
C14 C15 Ta1 74.3(4) . . ?
C16 C15 Ta1 70.0(3) . . ?
C14 C15 H15 114.3 . . ?
C16 C15 H15 114.3 . . ?
Ta1 C15 H15 138.0 . . ?
C17 C16 C15 124.6(6) . . ?
C17 C16 Ta1 74.5(3) . . ?
C15 C16 Ta1 74.7(3) . . ?
C17 C16 H16 117.7 . . ?
C15 C16 H16 117.7 . . ?
Ta1 C16 H16 125.0 . . ?
C16 C17 C11 128.9(5) . . ?
C16 C17 Ta1 70.7(3) . . ?
C11 C17 Ta1 76.5(3) . . ?
C16 C17 H17 115.6 . . ?
C11 C17 H17 115.6 . . ?
Ta1 C17 H17 130.9 . . ?
C19 C18 Ta1 116.2(4) . . ?
C19 C18 H18A 108.2 . . ?
Ta1 C18 H18A 108.2 . . ?
C19 C18 H18B 108.2 . . ?
Ta1 C18 H18B 108.2 . . ?
H18A C18 H18B 107.4 . . ?
C20 C19 C18 128.2(6) . . ?
C20 C19 H19 115.9 . . ?
C18 C19 H19 115.9 . . ?
C19 C20 H20A 120.0 . . ?
C19 C20 H20B 120.0 . . ?
H20A C20 H20B 120.0 . . ?
C25 C21 C22 107.1(5) . . ?
C25 C21 C26 126.8(4) . . ?
C22 C21 C26 125.0(5) . . ?
C25 C21 Ta2 72.5(3) . . ?
C22 C21 Ta2 72.9(3) . . ?
C26 C21 Ta2 129.0(4) . . ?
C23 C22 C21 107.7(5) . . ?
C23 C22 C27 127.2(5) . . ?
C21 C22 C27 124.5(5) . . ?
C23 C22 Ta2 73.8(3) . . ?
C21 C22 Ta2 73.0(3) . . ?
C27 C22 Ta2 125.7(4) . . ?
C22 C23 C24 109.1(4) . . ?
C22 C23 C28 124.3(5) . . ?
C24 C23 C28 125.3(6) . . ?
C22 C23 Ta2 72.9(3) . . ?
C24 C23 Ta2 72.6(3) . . ?
C28 C23 Ta2 131.2(4) . . ?
C25 C24 C23 106.7(4) . . ?
C25 C24 C29 126.7(5) . . ?
C23 C24 C29 125.9(5) . . ?
C25 C24 Ta2 72.7(3) . . ?
C23 C24 Ta2 73.4(3) . . ?
C29 C24 Ta2 126.7(4) . . ?
C24 C25 C21 109.3(4) . . ?
C24 C25 C30 123.9(5) . . ?
C21 C25 C30 126.2(5) . . ?
C24 C25 Ta2 73.7(3) . . ?
C21 C25 Ta2 73.5(3) . . ?
C30 C25 Ta2 126.1(4) . . ?
C21 C26 H26A 109.5 . . ?
C21 C26 H26B 109.5 . . ?
H26A C26 H26B 109.5 . . ?
C21 C26 H26C 109.5 . . ?
H26A C26 H26C 109.5 . . ?
H26B C26 H26C 109.5 . . ?
C22 C27 H27A 109.5 . . ?
C22 C27 H27B 109.5 . . ?
H27A C27 H27B 109.5 . . ?
C22 C27 H27C 109.5 . . ?
H27A C27 H27C 109.5 . . ?
H27B C27 H27C 109.5 . . ?
C23 C28 H28A 109.5 . . ?
C23 C28 H28B 109.5 . . ?
H28A C28 H28B 109.5 . . ?
C23 C28 H28C 109.5 . . ?
H28A C28 H28C 109.5 . . ?
H28B C28 H28C 109.5 . . ?
C24 C29 H29A 109.5 . . ?
C24 C29 H29B 109.5 . . ?
H29A C29 H29B 109.5 . . ?
C24 C29 H29C 109.5 . . ?
H29A C29 H29C 109.5 . . ?
H29B C29 H29C 109.5 . . ?
C25 C30 H30A 109.5 . . ?
C25 C30 H30B 109.5 . . ?
H30A C30 H30B 109.5 . . ?
C25 C30 H30C 109.5 . . ?
H30A C30 H30C 109.5 . . ?
H30B C30 H30C 109.5 . . ?
C32 C31 C37 130.9(6) . . ?
C32 C31 Ta2 70.2(4) . . ?
C37 C31 Ta2 70.1(4) . . ?
C32 C31 H31 114.6 . . ?
C37 C31 H31 114.6 . . ?
Ta2 C31 H31 144.8 . . ?
C31 C32 C33 125.5(6) . . ?
C31 C32 Ta2 76.0(4) . . ?
C33 C32 Ta2 68.7(4) . . ?
C31 C32 H32 117.3 . . ?
C33 C32 H32 117.3 . . ?
Ta2 C32 H32 131.4 . . ?
C34 C33 C32 126.7(7) . . ?
C34 C33 Ta2 77.4(4) . . ?
C32 C33 Ta2 75.2(4) . . ?
C34 C33 H33 116.6 . . ?
C32 C33 H33 116.6 . . ?
Ta2 C33 H33 122.0 . . ?
C35 C34 C33 129.4(7) . . ?
C35 C34 Ta2 72.7(4) . . ?
C33 C34 Ta2 67.3(3) . . ?
C35 C34 H34 115.3 . . ?
C33 C34 H34 115.3 . . ?
Ta2 C34 H34 143.0 . . ?
C34 C35 C36 129.0(6) . . ?
C34 C35 Ta2 73.4(3) . . ?
C36 C35 Ta2 68.6(3) . . ?
C34 C35 H35 115.5 . . ?
C36 C35 H35 115.5 . . ?
Ta2 C35 H35 139.2 . . ?
C37 C36 C35 125.1(7) . . ?
C37 C36 Ta2 74.9(3) . . ?
C35 C36 Ta2 76.3(4) . . ?
C37 C36 H36 117.4 . . ?
C35 C36 H36 117.4 . . ?
Ta2 C36 H36 122.7 . . ?
C31 C37 C36 129.0(7) . . ?
C31 C37 Ta2 75.7(3) . . ?
C36 C37 Ta2 69.8(4) . . ?
C31 C37 H37 115.5 . . ?
C36 C37 H37 115.5 . . ?
Ta2 C37 H37 133.5 . . ?
C39 C38 Ta2 116.2(3) . . ?
C39 C38 H38A 108.2 . . ?
Ta2 C38 H38A 108.2 . . ?
C39 C38 H38B 108.2 . . ?
Ta2 C38 H38B 108.2 . . ?
H38A C38 H38B 107.4 . . ?
C40 C39 C38 127.9(7) . . ?
C40 C39 H39 116.0 . . ?
C38 C39 H39 116.0 . . ?
C39 C40 H40A 120.0 . . ?
C39 C40 H40B 120.0 . . ?
H40A C40 H40B 120.0 . . ?

loop_
_geom_bond_atom_site_label_1
_geom_bond_atom_site_label_2
_geom_bond_distance
_geom_bond_site_symmetry_2
_geom_bond_publ_flag
Ta1 C13 2.269(6) . ?
Ta1 C16 2.289(5) . ?
Ta1 C17 2.337(5) . ?
Ta1 C15 2.349(6) . ?
Ta1 C12 2.350(6) . ?
Ta1 C18 2.370(5) . ?
Ta1 C14 2.384(5) . ?
Ta1 C4 2.423(5) . ?
Ta1 C5 2.423(5) . ?
Ta1 C11 2.439(6) . ?
Ta1 C1 2.442(5) . ?
Ta1 C3 2.457(5) . ?
Ta2 C33 2.253(7) . ?
Ta2 C36 2.275(5) . ?
Ta2 C32 2.338(6) . ?
Ta2 C37 2.340(6) . ?
Ta2 C35 2.374(5) . ?
Ta2 C34 2.382(6) . ?
Ta2 C38 2.383(5) . ?
Ta2 C31 2.411(6) . ?
Ta2 C25 2.433(5) . ?
Ta2 C22 2.444(5) . ?
Ta2 C24 2.445(5) . ?
Ta2 C21 2.446(5) . ?
C1 C5 1.434(7) . ?
C1 C2 1.437(8) . ?
C1 C6 1.504(7) . ?
C2 C3 1.426(7) . ?
C2 C7 1.488(7) . ?
C3 C4 1.408(7) . ?
C3 C8 1.508(7) . ?
C4 C5 1.396(7) . ?
C4 C9 1.528(6) . ?
C5 C10 1.493(7) . ?
C6 H6A 0.9800 . ?
C6 H6B 0.9800 . ?
C6 H6C 0.9800 . ?
C7 H7A 0.9800 . ?
C7 H7B 0.9800 . ?
C7 H7C 0.9800 . ?
C8 H8A 0.9800 . ?
C8 H8B 0.9800 . ?
C8 H8C 0.9800 . ?
C9 H9A 0.9800 . ?
C9 H9B 0.9800 . ?
C9 H9C 0.9800 . ?
C10 H10A 0.9800 . ?
C10 H10B 0.9800 . ?
C10 H10C 0.9800 . ?
C11 C12 1.426(8) . ?
C11 C17 1.435(9) . ?
C11 H11 0.9500 . ?
C12 C13 1.396(8) . ?
C12 H12 0.9500 . ?
C13 C14 1.414(10) . ?
C13 H13 0.9500 . ?
C14 C15 1.394(9) . ?
C14 H14 0.9500 . ?
C15 C16 1.408(8) . ?
C15 H15 0.9500 . ?
C16 C17 1.386(8) . ?
C16 H16 0.9500 . ?
C17 H17 0.9500 . ?
C18 C19 1.470(6) . ?
C18 H18A 0.9900 . ?
C18 H18B 0.9900 . ?
C19 C20 1.312(8) . ?
C19 H19 0.9500 . ?
C20 H20A 0.9500 . ?
C20 H20B 0.9500 . ?
C21 C25 1.423(7) . ?
C21 C22 1.435(6) . ?
C21 C26 1.500(7) . ?
C22 C23 1.403(8) . ?
C22 C27 1.510(7) . ?
C23 C24 1.434(7) . ?
C23 C28 1.512(7) . ?
C24 C25 1.410(7) . ?
C24 C29 1.475(8) . ?
C25 C30 1.515(6) . ?
C26 H26A 0.9800 . ?
C26 H26B 0.9800 . ?
C26 H26C 0.9800 . ?
C27 H27A 0.9800 . ?
C27 H27B 0.9800 . ?
C27 H27C 0.9800 . ?
C28 H28A 0.9800 . ?
C28 H28B 0.9800 . ?
C28 H28C 0.9800 . ?
C29 H29A 0.9800 . ?
C29 H29B 0.9800 . ?
C29 H29C 0.9800 . ?
C30 H30A 0.9800 . ?
C30 H30B 0.9800 . ?
C30 H30C 0.9800 . ?
C31 C32 1.382(9) . ?
C31 C37 1.398(9) . ?
C31 H31 0.9500 . ?
C32 C33 1.428(10) . ?
C32 H32 0.9500 . ?
C33 C34 1.412(10) . ?
C33 H33 0.9500 . ?
C34 C35 1.386(10) . ?
C34 H34 0.9500 . ?
C35 C36 1.406(10) . ?
C35 H35 0.9500 . ?
C36 C37 1.403(8) . ?
C36 H36 0.9500 . ?
C37 H37 0.9500 . ?
C38 C39 1.464(8) . ?
C38 H38A 0.9900 . ?
C38 H38B 0.9900 . ?
C39 C40 1.310(9) . ?
C39 H39 0.9500 . ?
C40 H40A 0.9500 . ?
C40 H40B 0.9500 . ?
